data_4035028
loop_
_publ_author_name
'Zhu, Yu'
'Shao, Li-Dong'
'Deng, Zhen-Tao'
'Bao, Ying'
'Shi, Xin'
'Zhao, Qin-Shi'

_publ_section_title
;
 PIDA/I<sub>2</sub>-Mediated \a- and \b-C(sp<sup>3</sup>)-H Bond Dual
 Functionalization of Tertiary Amines.
;
_journal_issue 17
_journal_name_full 'The Journal of organic chemistry'
_journal_page_first 10166
_journal_page_last 10174
_journal_paper_doi 10.1021/acs.joc.8b01424
_journal_volume 83
_journal_year 2018
_chemical_formula_moiety 'C6 H9 I2 N O'
_chemical_formula_sum 'C6 H9 I2 N O'
_chemical_formula_weight 364.94
_space_group_crystal_system monoclinic
_space_group_IT_number 14
_space_group_name_Hall '-P 2ybc'
_space_group_name_H-M_alt 'P 1 21/c 1'
_atom_sites_solution_hydrogens geom
_atom_sites_solution_primary dual
_audit_creation_date 2017-11-09
_audit_creation_method
;
Olex2 1.2
(compiled 2017.03.28 svn.r3405 for OlexSys, GUI svn.r5337)
;
_cell_angle_alpha 90
_cell_angle_beta 93.685(3)
_cell_angle_gamma 90
_cell_formula_units_Z 4
_cell_length_a 8.4152(16)
_cell_length_b 8.0644(15)
_cell_length_c 13.713(3)
_cell_measurement_reflns_used 5593
_cell_measurement_temperature 296(2)
_cell_measurement_theta_max 30.65
_cell_measurement_theta_min 2.43
_cell_volume 928.7(3)
_computing_cell_refinement 'SAINT v7.68A (Bruker, 2009)'
_computing_data_reduction 'SAINT v7.68A (Bruker, 2009)'
_computing_molecular_graphics 'Olex2 (Dolomanov et al., 2009)'
_computing_publication_material 'Olex2 (Dolomanov et al., 2009)'
_computing_structure_refinement 'ShelXL (Sheldrick, 2015)'
_computing_structure_solution 'ShelXT (Sheldrick, 2015)'
_diffrn_ambient_temperature 296.15
_diffrn_measured_fraction_theta_full 0.999
_diffrn_measured_fraction_theta_max 0.990
_diffrn_measurement_device_type 'Bruker APEX-II CCD'
_diffrn_measurement_method '\f and \w scans'
_diffrn_radiation_monochromator graphite
_diffrn_radiation_type MoK\a
_diffrn_radiation_wavelength 0.71073
_diffrn_reflns_av_R_equivalents 0.0279
_diffrn_reflns_av_unetI/netI 0.0268
_diffrn_reflns_Laue_measured_fraction_full 0.999
_diffrn_reflns_Laue_measured_fraction_max 0.990
_diffrn_reflns_limit_h_max 12
_diffrn_reflns_limit_h_min -10
_diffrn_reflns_limit_k_max 11
_diffrn_reflns_limit_k_min -11
_diffrn_reflns_limit_l_max 19
_diffrn_reflns_limit_l_min -16
_diffrn_reflns_number 8796
_diffrn_reflns_point_group_measured_fraction_full 0.999
_diffrn_reflns_point_group_measured_fraction_max 0.990
_diffrn_reflns_theta_full 25.242
_diffrn_reflns_theta_max 30.705
_diffrn_reflns_theta_min 2.425
_diffrn_standards_number 0
_exptl_absorpt_coefficient_mu 6.713
_exptl_absorpt_correction_T_max 0.7461
_exptl_absorpt_correction_T_min 0.5351
_exptl_absorpt_correction_type multi-scan
_exptl_absorpt_process_details
'SADABS-2008/1 (Bruker,2008) was used for absorption correction. wR2(int) was 0.0746 before and 0.0439 after correction. The Ratio of minimum to maximum transmission is 0.6907. The \l/2 correction factor is 0.0015.'
_exptl_crystal_colour colourless
_exptl_crystal_colour_primary colourless
_exptl_crystal_density_diffrn 2.610
_exptl_crystal_description block
_exptl_crystal_F_000 664
_exptl_crystal_size_max 0.2
_exptl_crystal_size_mid 0.15
_exptl_crystal_size_min 0.12
_refine_diff_density_max 0.706
_refine_diff_density_min -2.142
_refine_diff_density_rms 0.260
_refine_ls_extinction_method none
_refine_ls_goodness_of_fit_ref 1.169
_refine_ls_hydrogen_treatment constr
_refine_ls_matrix_type full
_refine_ls_number_parameters 92
_refine_ls_number_reflns 2859
_refine_ls_number_restraints 0
_refine_ls_restrained_S_all 1.169
_refine_ls_R_factor_all 0.0398
_refine_ls_R_factor_gt 0.0335
_refine_ls_shift/su_max 0.002
_refine_ls_shift/su_mean 0.000
_refine_ls_structure_factor_coef Fsqd
_refine_ls_weighting_details 'w=1/[\s^2^(Fo^2^)+(0.0374P)^2^+1.7445P] where P=(Fo^2^+2Fc^2^)/3'
_refine_ls_weighting_scheme calc
_refine_ls_wR_factor_gt 0.0834
_refine_ls_wR_factor_ref 0.0876
_reflns_Friedel_coverage 0.000
_reflns_number_gt 2485
_reflns_number_total 2859
_reflns_threshold_expression 'I > 2\s(I)'
_cod_data_source_file jo8b01424_si_002.cif
_cod_data_source_block mo_dm17439_0m
_cod_database_code 4035028
_shelx_shelxl_version_number 2017/1
_shelx_space_group_comment
;
The symmetry employed for this shelxl refinement is uniquely defined
by the following loop, which should always be used as a source of
symmetry information in preference to the above space-group names.
They are only intended as comments.
;
_shelx_estimated_absorpt_t_max 0.500
_shelx_estimated_absorpt_t_min 0.347
_olex2_refinement_description
;
1. Fixed Uiso
 At 1.2 times of:
  All C(H,H) groups
 At 1.5 times of:
  All C(H,H,H) groups
2.a Secondary CH2 refined with riding coordinates:
 C3(H3A,H3B), C4(H4A,H4B), C5(H5A,H5B)
2.b Idealised Me refined as rotating group:
 C6(H6A,H6B,H6C)
;
_olex2_submission_special_instructions 'No special instructions were received'

loop_
_space_group_symop_operation_xyz
'x, y, z'
'-x, y+1/2, -z+1/2'
'-x, -y, -z'
'x, -y-1/2, z-1/2'

loop_
_atom_site_label
_atom_site_type_symbol
_atom_site_fract_x
_atom_site_fract_y
_atom_site_fract_z
_atom_site_U_iso_or_equiv
_atom_site_adp_type
_atom_site_occupancy
_atom_site_site_symmetry_order
_atom_site_calc_flag
_atom_site_refinement_flags_posn
I1 I 0.46843(3) 0.88299(3) 0.67538(2) 0.03400(9) Uani 1 1 d .
I2 I 0.04851(3) 0.89795(3) 0.68674(2) 0.03494(9) Uani 1 1 d .
O1 O 0.2356(4) 0.5527(4) 0.7213(2) 0.0334(6) Uani 1 1 d .
N1 N 0.2473(4) 0.4957(4) 0.5610(3) 0.0330(7) Uani 1 1 d .
C1 C 0.2414(4) 0.6013(4) 0.6361(3) 0.0244(6) Uani 1 1 d .
C2 C 0.2420(4) 0.7870(4) 0.6130(3) 0.0245(6) Uani 1 1 d .
C3 C 0.2205(6) 0.8302(6) 0.5039(3) 0.0360(9) Uani 1 1 d .
H3A H 0.108790 0.822392 0.482208 0.043 Uiso 1 1 calc R
H3B H 0.255146 0.943261 0.493771 0.043 Uiso 1 1 calc R
C4 C 0.3157(7) 0.7139(7) 0.4452(3) 0.0473(11) Uani 1 1 d .
H4A H 0.304181 0.744409 0.376667 0.057 Uiso 1 1 calc R
H4B H 0.427541 0.721602 0.466664 0.057 Uiso 1 1 calc R
C5 C 0.2585(7) 0.5401(7) 0.4579(3) 0.0490(12) Uani 1 1 d .
H5A H 0.154617 0.527726 0.423782 0.059 Uiso 1 1 calc R
H5B H 0.331054 0.464233 0.428520 0.059 Uiso 1 1 calc R
C6 C 0.2313(7) 0.3187(5) 0.5825(4) 0.0478(12) Uani 1 1 d .
H6A H 0.326141 0.280197 0.618086 0.072 Uiso 1 1 calc GR
H6B H 0.215977 0.258006 0.522379 0.072 Uiso 1 1 calc GR
H6C H 0.141384 0.301931 0.620998 0.072 Uiso 1 1 calc GR

loop_
_atom_site_aniso_label
_atom_site_aniso_U_11
_atom_site_aniso_U_22
_atom_site_aniso_U_33
_atom_site_aniso_U_23
_atom_site_aniso_U_13
_atom_site_aniso_U_12
I1 0.03049(14) 0.03426(15) 0.03709(15) 0.00088(10) 0.00090(10) -0.00916(9)
I2 0.03313(15) 0.03487(15) 0.03719(16) 0.00026(10) 0.00509(11) 0.00986(10)
O1 0.0373(15) 0.0314(14) 0.0320(14) 0.0091(11) 0.0058(12) 0.0004(12)
N1 0.0370(18) 0.0249(15) 0.0372(18) -0.0038(13) 0.0028(14) -0.0014(13)
C1 0.0193(14) 0.0236(15) 0.0304(17) 0.0030(12) 0.0014(12) -0.0003(12)
C2 0.0267(16) 0.0226(15) 0.0241(16) 0.0028(12) 0.0017(12) 0.0006(12)
C3 0.044(2) 0.038(2) 0.0261(18) 0.0081(16) 0.0003(16) 0.0010(18)
C4 0.056(3) 0.057(3) 0.030(2) 0.0010(19) 0.013(2) 0.002(2)
C5 0.063(3) 0.050(3) 0.034(2) -0.009(2) 0.002(2) 0.006(2)
C6 0.054(3) 0.0227(19) 0.066(3) -0.0060(19) 0.004(2) -0.0008(18)

loop_
_atom_type_symbol
_atom_type_description
_atom_type_scat_dispersion_real
_atom_type_scat_dispersion_imag
_atom_type_scat_source
C C 0.0033 0.0016 'International Tables Vol C Tables 4.2.6.8 and 6.1.1.4'
H H 0.0000 0.0000 'International Tables Vol C Tables 4.2.6.8 and 6.1.1.4'
I I -0.4742 1.8119 'International Tables Vol C Tables 4.2.6.8 and 6.1.1.4'
N N 0.0061 0.0033 'International Tables Vol C Tables 4.2.6.8 and 6.1.1.4'
O O 0.0106 0.0060 'International Tables Vol C Tables 4.2.6.8 and 6.1.1.4'

loop_
_geom_angle_atom_site_label_1
_geom_angle_atom_site_label_2
_geom_angle_atom_site_label_3
_geom_angle
C1 N1 C5 126.4(4)
C1 N1 C6 117.2(4)
C6 N1 C5 116.3(4)
O1 C1 N1 122.1(3)
O1 C1 C2 120.4(3)
N1 C1 C2 117.5(3)
I2 C2 I1 109.55(15)
C1 C2 I1 106.3(2)
C1 C2 I2 107.2(2)
C1 C2 C3 114.9(3)
C3 C2 I1 110.3(3)
C3 C2 I2 108.5(3)
C2 C3 H3A 109.6
C2 C3 H3B 109.6
H3A C3 H3B 108.1
C4 C3 C2 110.4(4)
C4 C3 H3A 109.6
C4 C3 H3B 109.6
C3 C4 H4A 109.7
C3 C4 H4B 109.7
H4A C4 H4B 108.2
C5 C4 C3 109.7(4)
C5 C4 H4A 109.7
C5 C4 H4B 109.7
N1 C5 C4 112.5(4)
N1 C5 H5A 109.1
N1 C5 H5B 109.1
C4 C5 H5A 109.1
C4 C5 H5B 109.1
H5A C5 H5B 107.8
N1 C6 H6A 109.5
N1 C6 H6B 109.5
N1 C6 H6C 109.5
H6A C6 H6B 109.5
H6A C6 H6C 109.5
H6B C6 H6C 109.5

loop_
_geom_bond_atom_site_label_1
_geom_bond_atom_site_label_2
_geom_bond_distance
I1 C2 2.180(4)
I2 C2 2.165(4)
O1 C1 1.237(5)
N1 C1 1.339(5)
N1 C5 1.468(6)
N1 C6 1.465(6)
C1 C2 1.531(5)
C2 C3 1.535(5)
C3 H3A 0.9700
C3 H3B 0.9700
C3 C4 1.501(7)
C4 H4A 0.9700
C4 H4B 0.9700
C4 C5 1.495(8)
C5 H5A 0.9700
C5 H5B 0.9700
C6 H6A 0.9600
C6 H6B 0.9600
C6 H6C 0.9600
